data_4347847
loop_
_publ_author_name
'Berenguer, Jes\'us R'
'Lalinde, Elena'
'Mart\'in, Antonio'
'Moreno, M. Teresa'
'S\'anchez, Sergio'
'Shahsavari, Hamid R.'

_publ_section_title
;
 Binuclear Complexes and Extended Chains Featuring Pt(II)-Tl(I) Bonds:
 Influence of the Pyridine-2-Thiolate and Cyclometalated Ligands on the
 Self-Assembly and Luminescent Behavior.
;
_journal_issue 16
_journal_name_full 'Inorganic chemistry'
_journal_page_first 7866
_journal_page_last 7878
_journal_paper_doi 10.1021/acs.inorgchem.6b00699
_journal_volume 55
_journal_year 2016
_chemical_formula_sum 'C24 H12 F5 N2 Pt S Tl'
_chemical_formula_weight 854.88
_space_group_IT_number 14
_space_group_name_Hall '-P 2yn'
_space_group_name_H-M_alt 'P 1 21/n 1'
_symmetry_cell_setting monoclinic
_symmetry_Int_Tables_number 14
_symmetry_space_group_name_Hall '-P 2yn'
_symmetry_space_group_name_H-M 'P 1 21/n 1'
_atom_sites_solution_hydrogens geom
_audit_conform_dict_location ftp://ftp.iucr.org/pub/cif_core.dic
_audit_conform_dict_name cif_core.dic
_audit_conform_dict_version 2.4.3
_audit_creation_date 2015-11-23T12:19:27-00:00
_audit_creation_method 'WinGX routine CIF_UPDATE'
_cell_angle_alpha 90
_cell_angle_beta 95.193(2)
_cell_angle_gamma 90
_cell_formula_units_Z 4
_cell_length_a 11.5608(4)
_cell_length_b 9.3570(3)
_cell_length_c 20.3905(4)
_cell_measurement_reflns_used 5123
_cell_measurement_temperature 173.0(10)
_cell_measurement_theta_max 28.096
_cell_measurement_theta_min 3.539
_cell_measurement_wavelength 0.71073
_cell_volume 2196.68(11)
_computing_cell_refinement 'HKL Scalepack (Otwinowski & Minor 1997)'
_computing_data_collection 'Collect (Bruker AXS BV, 1997-2004)'
_computing_data_reduction 'HKL Denzo and Scalepack (Otwinowski & Minor 1997)'
_computing_molecular_graphics 'Ortep for Windows (Farrugia, 2012)'
_computing_publication_material 'WinGX publication routines (Farrugia, 2012)'
_computing_structure_refinement 'SHELXL-2014/7 (Sheldrick, 2014)'
_diffrn_ambient_temperature 173.0(10)
_diffrn_detector_area_resol_mean 9
_diffrn_measured_fraction_theta_full 0.996
_diffrn_measured_fraction_theta_max 0.956
_diffrn_measurement_device '95mm CCD camera on \k-goniostat'
_diffrn_measurement_device_type KappaCCD
_diffrn_measurement_method CCD
_diffrn_radiation_probe x-ray
_diffrn_radiation_type MoK\a
_diffrn_radiation_wavelength 0.71073
_diffrn_reflns_av_R_equivalents 0
_diffrn_reflns_av_unetI/netI 0.0206
_diffrn_reflns_Laue_measured_fraction_full 0.996
_diffrn_reflns_Laue_measured_fraction_max 0.956
_diffrn_reflns_limit_h_max 15
_diffrn_reflns_limit_h_min 0
_diffrn_reflns_limit_k_max 12
_diffrn_reflns_limit_k_min 0
_diffrn_reflns_limit_l_max 26
_diffrn_reflns_limit_l_min -27
_diffrn_reflns_number 5123
_diffrn_reflns_point_group_measured_fraction_full 0.996
_diffrn_reflns_point_group_measured_fraction_max 0.956
_diffrn_reflns_theta_full 25.242
_diffrn_reflns_theta_max 28.096
_diffrn_reflns_theta_min 3.539
_diffrn_standards_number 0
_exptl_absorpt_coefficient_mu 13.841
_exptl_absorpt_correction_T_max 0.091
_exptl_absorpt_correction_T_min 0.049
_exptl_absorpt_correction_type multi-scan
_exptl_absorpt_process_details
;
        multi-scan from symmetry-related measurements
 Sortav (Blessing 1995)
;
_exptl_crystal_colour 'yellow orange'
_exptl_crystal_density_diffrn 2.585
_exptl_crystal_density_method 'not measured'
_exptl_crystal_description block
_exptl_crystal_F_000 1560
_exptl_crystal_size_max 0.3
_exptl_crystal_size_mid 0.25
_exptl_crystal_size_min 0.2
_refine_diff_density_max 1.011
_refine_diff_density_min -1.405
_refine_diff_density_rms 0.151
_refine_ls_extinction_method none
_refine_ls_goodness_of_fit_ref 1.075
_refine_ls_hydrogen_treatment constr
_refine_ls_matrix_type full
_refine_ls_number_constraints 0
_refine_ls_number_parameters 307
_refine_ls_number_reflns 5123
_refine_ls_number_restraints 0
_refine_ls_restrained_S_all 1.075
_refine_ls_R_factor_all 0.0307
_refine_ls_R_factor_gt 0.0232
_refine_ls_shift/su_max 0.002
_refine_ls_shift/su_mean 0
_refine_ls_structure_factor_coef Fsqd
_refine_ls_weighting_details 'w=1/[\s^2^(Fo^2^)+(0.0272P)^2^+5.9927P] where P=(Fo^2^+2Fc^2^)/3'
_refine_ls_weighting_scheme calc
_refine_ls_wR_factor_gt 0.0546
_refine_ls_wR_factor_ref 0.0578
_reflns_Friedel_coverage 0
_reflns_number_gt 4458
_reflns_number_total 5123
_reflns_threshold_expression 'I > 2\s(I)'
_cod_data_source_file ic6b00699_si_002.cif
_cod_data_source_block 2
_cod_original_sg_symbol_H-M 'P 21/n'
_cod_database_code 4347847

loop_
_symmetry_equiv_pos_as_xyz
'x, y, z'
'-x+1/2, y+1/2, -z+1/2'
'-x, -y, -z'
'x-1/2, -y-1/2, z-1/2'

loop_
_atom_site_label
_atom_site_type_symbol
_atom_site_fract_x
_atom_site_fract_y
_atom_site_fract_z
_atom_site_U_iso_or_equiv
_atom_site_adp_type
_atom_site_occupancy
_atom_site_site_symmetry_order
_atom_site_calc_flag
_atom_site_refinement_flags_posn
_atom_site_refinement_flags_adp
Pt1 Pt 0.56163(2) 0.61975(2) 0.67099(2) 0.01883(5) Uani 1 1 d . .
Tl1 Tl 0.77741(2) 0.63651(2) 0.75462(2) 0.02842(6) Uani 1 1 d . .
N1 N 0.6520(3) 0.6816(4) 0.59107(16) 0.0210(7) Uani 1 1 d . .
N2 N 0.6260(3) 0.7501(4) 0.83153(17) 0.0285(8) Uani 1 1 d . .
S1 S 0.55528(11) 0.85751(11) 0.71290(5) 0.0279(2) Uani 1 1 d . .
C2 C 0.6972(4) 0.8085(5) 0.5784(2) 0.0274(9) Uani 1 1 d . .
H2 H 0.694 0.8813 0.6092 0.033 Uiso 1 1 calc R U
C3 C 0.7494(4) 0.8362(5) 0.5206(2) 0.0302(10) Uani 1 1 d . .
H3 H 0.78 0.9262 0.5133 0.036 Uiso 1 1 calc R U
C4 C 0.7555(4) 0.7298(5) 0.4744(2) 0.0277(9) Uani 1 1 d . .
H4 H 0.7901 0.7472 0.4358 0.033 Uiso 1 1 calc R U
C5 C 0.7075(4) 0.4765(5) 0.4411(2) 0.0274(9) Uani 1 1 d . .
H5 H 0.7387 0.4879 0.401 0.033 Uiso 1 1 calc R U
C6 C 0.6616(4) 0.3493(5) 0.4560(2) 0.0285(10) Uani 1 1 d . .
H6 H 0.6614 0.275 0.4257 0.034 Uiso 1 1 calc R U
C7 C 0.5669(4) 0.1940(5) 0.5363(2) 0.0278(9) Uani 1 1 d . .
H7 H 0.5678 0.1158 0.5082 0.033 Uiso 1 1 calc R U
C8 C 0.5206(4) 0.1808(5) 0.5956(2) 0.0264(9) Uani 1 1 d . .
H8 H 0.49 0.0934 0.6072 0.032 Uiso 1 1 calc R U
C9 C 0.5184(4) 0.2971(4) 0.6392(2) 0.0234(8) Uani 1 1 d . .
H9 H 0.4869 0.2847 0.6792 0.028 Uiso 1 1 calc R U
C10 C 0.5620(3) 0.4293(4) 0.62409(19) 0.0199(8) Uani 1 1 d . .
C11 C 0.6110(3) 0.4401(4) 0.56272(19) 0.0203(8) Uani 1 1 d . .
C12 C 0.6588(4) 0.5745(4) 0.54572(19) 0.0206(8) Uani 1 1 d . .
C13 C 0.7090(3) 0.5951(5) 0.48633(19) 0.0229(8) Uani 1 1 d . .
C14 C 0.6130(4) 0.3258(5) 0.5178(2) 0.0230(8) Uani 1 1 d . .
C15 C 0.5627(4) 0.8522(5) 0.7994(2) 0.0267(9) Uani 1 1 d . .
C16 C 0.5047(4) 0.9552(6) 0.8334(2) 0.0365(11) Uani 1 1 d . .
H16 H 0.4621 1.0268 0.8106 0.044 Uiso 1 1 calc R U
C17 C 0.5112(5) 0.9494(7) 0.9011(3) 0.0485(15) Uani 1 1 d . .
H17 H 0.4742 1.0184 0.9245 0.058 Uiso 1 1 calc R U
C18 C 0.5727(5) 0.8411(7) 0.9343(3) 0.0480(15) Uani 1 1 d . .
H18 H 0.5754 0.833 0.9799 0.058 Uiso 1 1 calc R U
C19 C 0.6294(4) 0.7459(6) 0.8976(2) 0.0376(11) Uani 1 1 d . .
H19 H 0.673 0.6742 0.9196 0.045 Uiso 1 1 calc R U
C20 C 0.4654(4) 0.5500(4) 0.74198(19) 0.0221(8) Uani 1 1 d . .
C21 C 0.3517(4) 0.5966(5) 0.7451(2) 0.0265(9) Uani 1 1 d . .
C22 C 0.2840(4) 0.5637(5) 0.7957(2) 0.0338(11) Uani 1 1 d . .
C23 C 0.3290(5) 0.4764(5) 0.8461(2) 0.0363(12) Uani 1 1 d . .
C24 C 0.4393(5) 0.4231(5) 0.8443(2) 0.0353(11) Uani 1 1 d . .
C25 C 0.5035(4) 0.4615(5) 0.7936(2) 0.0267(9) Uani 1 1 d . .
F21 F 0.3002(2) 0.6851(3) 0.69808(13) 0.0354(6) Uani 1 1 d . .
F22 F 0.1757(3) 0.6164(4) 0.79614(17) 0.0511(8) Uani 1 1 d . .
F23 F 0.2646(3) 0.4427(4) 0.89571(15) 0.0538(9) Uani 1 1 d . .
F24 F 0.4846(3) 0.3385(4) 0.89377(15) 0.0546(9) Uani 1 1 d . .
F25 F 0.6152(2) 0.4106(3) 0.79756(13) 0.0356(6) Uani 1 1 d . .

loop_
_atom_site_aniso_label
_atom_site_aniso_U_11
_atom_site_aniso_U_22
_atom_site_aniso_U_33
_atom_site_aniso_U_23
_atom_site_aniso_U_13
_atom_site_aniso_U_12
Pt1 0.02355(9) 0.01706(8) 0.01616(8) -0.00141(5) 0.00325(6) -0.00065(6)
Tl1 0.02744(10) 0.02420(9) 0.03325(10) -0.00004(7) 0.00079(7) 0.00285(7)
N1 0.0267(19) 0.0192(17) 0.0170(16) 0.0003(13) 0.0016(13) -0.0001(14)
N2 0.032(2) 0.0278(19) 0.0250(18) -0.0078(15) -0.0007(15) -0.0044(16)
S1 0.0438(6) 0.0181(5) 0.0223(5) -0.0014(4) 0.0065(4) 0.0011(4)
C2 0.035(3) 0.024(2) 0.024(2) -0.0040(17) 0.0048(18) -0.0064(18)
C3 0.037(3) 0.026(2) 0.027(2) 0.0026(18) 0.0052(19) -0.0122(19)
C4 0.028(2) 0.035(2) 0.021(2) 0.0051(18) 0.0059(17) -0.0009(19)
C5 0.027(2) 0.036(2) 0.019(2) -0.0022(18) 0.0043(17) 0.0056(19)
C6 0.031(2) 0.027(2) 0.027(2) -0.0078(17) 0.0017(18) 0.0063(18)
C7 0.030(2) 0.021(2) 0.032(2) -0.0078(17) -0.0040(18) 0.0010(17)
C8 0.030(2) 0.018(2) 0.031(2) 0.0011(17) -0.0020(18) -0.0009(17)
C9 0.026(2) 0.021(2) 0.022(2) 0.0013(16) -0.0006(16) -0.0004(17)
C10 0.021(2) 0.0202(19) 0.0184(18) -0.0025(15) 0.0007(15) -0.0003(15)
C11 0.020(2) 0.022(2) 0.0181(18) -0.0031(15) -0.0030(15) 0.0029(16)
C12 0.022(2) 0.0203(19) 0.0186(19) -0.0005(15) -0.0006(15) 0.0042(16)
C13 0.020(2) 0.031(2) 0.0175(18) -0.0002(16) 0.0006(15) 0.0023(17)
C14 0.021(2) 0.024(2) 0.023(2) -0.0045(16) -0.0003(16) 0.0051(16)
C15 0.030(2) 0.025(2) 0.026(2) -0.0044(17) 0.0055(18) -0.0056(18)
C16 0.034(3) 0.038(3) 0.038(3) -0.013(2) 0.008(2) 0.005(2)
C17 0.043(3) 0.070(4) 0.034(3) -0.027(3) 0.010(2) 0.002(3)
C18 0.045(3) 0.076(4) 0.024(2) -0.015(3) 0.005(2) -0.013(3)
C19 0.039(3) 0.043(3) 0.030(2) -0.002(2) -0.004(2) -0.009(2)
C20 0.026(2) 0.021(2) 0.0197(19) -0.0047(15) 0.0050(16) -0.0051(16)
C21 0.031(2) 0.027(2) 0.022(2) -0.0032(17) 0.0058(17) -0.0041(18)
C22 0.032(3) 0.034(3) 0.037(3) -0.013(2) 0.015(2) -0.007(2)
C23 0.053(3) 0.032(3) 0.027(2) -0.0067(19) 0.022(2) -0.015(2)
C24 0.057(3) 0.027(2) 0.022(2) 0.0016(18) 0.007(2) -0.010(2)
C25 0.033(2) 0.022(2) 0.026(2) -0.0020(17) 0.0050(18) 0.0014(18)
F21 0.0316(15) 0.0429(17) 0.0318(14) 0.0000(12) 0.0033(11) 0.0105(12)
F22 0.0365(17) 0.063(2) 0.058(2) -0.0129(16) 0.0232(15) 0.0024(15)
F23 0.076(2) 0.050(2) 0.0409(17) -0.0057(14) 0.0369(16) -0.0207(17)
F24 0.081(3) 0.0463(19) 0.0373(17) 0.0202(14) 0.0102(16) -0.0015(17)
F25 0.0398(16) 0.0300(14) 0.0368(15) 0.0064(12) 0.0014(12) 0.0063(12)

loop_
_atom_type_symbol
_atom_type_description
_atom_type_scat_dispersion_real
_atom_type_scat_dispersion_imag
_atom_type_scat_source
C C 0.0033 0.0016 'International Tables Vol C Tables 4.2.6.8 and 6.1.1.4'
H H 0 0 'International Tables Vol C Tables 4.2.6.8 and 6.1.1.4'
F F 0.0171 0.0103 'International Tables Vol C Tables 4.2.6.8 and 6.1.1.4'
N N 0.0061 0.0033 'International Tables Vol C Tables 4.2.6.8 and 6.1.1.4'
Pt Pt -1.7033 8.3905 'International Tables Vol C Tables 4.2.6.8 and 6.1.1.4'
S S 0.1246 0.1234 'International Tables Vol C Tables 4.2.6.8 and 6.1.1.4'
Tl Tl -2.8358 9.6688 'International Tables Vol C Tables 4.2.6.8 and 6.1.1.4'

loop_
_geom_angle_atom_site_label_1
_geom_angle_atom_site_label_2
_geom_angle_atom_site_label_3
_geom_angle
C20 Pt1 C10 94.55(16)
C20 Pt1 N1 174.83(15)
C10 Pt1 N1 81.55(14)
C20 Pt1 S1 90.45(12)
C10 Pt1 S1 172.75(11)
N1 Pt1 S1 93.13(10)
C20 Pt1 Tl1 95.57(12)
C10 Pt1 Tl1 106.70(11)
N1 Pt1 Tl1 88.83(9)
S1 Pt1 Tl1 77.96(3)
N2 Tl1 Pt1 78.00(8)
C2 N1 C12 118.2(4)
C2 N1 Pt1 129.0(3)
C12 N1 Pt1 112.7(3)
C15 N2 C19 118.4(4)
C15 N2 Tl1 110.8(3)
C19 N2 Tl1 127.9(3)
C15 S1 Pt1 109.42(15)
N1 C2 C3 122.5(4)
N1 C2 H2 118.8
C3 C2 H2 118.8
C4 C3 C2 119.7(4)
C4 C3 H3 120.1
C2 C3 H3 120.1
C3 C4 C13 119.2(4)
C3 C4 H4 120.4
C13 C4 H4 120.4
C6 C5 C13 121.2(4)
C6 C5 H5 119.4
C13 C5 H5 119.4
C5 C6 C14 121.5(4)
C5 C6 H6 119.2
C14 C6 H6 119.2
C8 C7 C14 120.2(4)
C8 C7 H7 119.9
C14 C7 H7 119.9
C7 C8 C9 121.2(4)
C7 C8 H8 119.4
C9 C8 H8 119.4
C10 C9 C8 121.6(4)
C10 C9 H9 119.2
C8 C9 H9 119.2
C9 C10 C11 116.2(4)
C9 C10 Pt1 131.8(3)
C11 C10 Pt1 111.8(3)
C14 C11 C10 123.3(4)
C14 C11 C12 118.7(4)
C10 C11 C12 118.0(4)
N1 C12 C13 122.4(4)
N1 C12 C11 115.6(3)
C13 C12 C11 122.0(4)
C4 C13 C12 118.0(4)
C4 C13 C5 124.4(4)
C12 C13 C5 117.6(4)
C11 C14 C7 117.4(4)
C11 C14 C6 118.9(4)
C7 C14 C6 123.7(4)
N2 C15 C16 121.2(4)
N2 C15 S1 119.1(3)
C16 C15 S1 119.8(4)
C17 C16 C15 119.0(5)
C17 C16 H16 120.5
C15 C16 H16 120.5
C16 C17 C18 120.0(5)
C16 C17 H17 120
C18 C17 H17 120
C19 C18 C17 117.4(5)
C19 C18 H18 121.3
C17 C18 H18 121.3
N2 C19 C18 123.9(5)
N2 C19 H19 118.1
C18 C19 H19 118.1
C25 C20 C21 113.0(4)
C25 C20 Pt1 125.7(3)
C21 C20 Pt1 121.2(3)
F21 C21 C22 114.8(4)
F21 C21 C20 120.8(4)
C22 C21 C20 124.4(4)
F22 C22 C23 120.1(4)
F22 C22 C21 120.8(5)
C23 C22 C21 119.1(5)
F23 C23 C24 120.9(5)
F23 C23 C22 120.1(5)
C24 C23 C22 119.0(4)
F24 C24 C25 121.1(5)
F24 C24 C23 119.5(4)
C25 C24 C23 119.4(4)
C24 C25 F25 115.7(4)
C24 C25 C20 125.0(4)
F25 C25 C20 119.2(4)

loop_
_geom_bond_atom_site_label_1
_geom_bond_atom_site_label_2
_geom_bond_distance
Pt1 C20 2.013(4)
Pt1 C10 2.023(4)
Pt1 N1 2.095(3)
Pt1 S1 2.3867(10)
Pt1 Tl1 2.8957(2)
Tl1 N2 2.674(4)
N1 C2 1.332(5)
N1 C12 1.371(5)
N2 C15 1.337(6)
N2 C19 1.344(6)
S1 C15 1.760(4)
C2 C3 1.396(6)
C2 H2 0.93
C3 C4 1.377(6)
C3 H3 0.93
C4 C13 1.400(6)
C4 H4 0.93
C5 C6 1.348(6)
C5 C13 1.442(6)
C5 H5 0.93
C6 C14 1.443(6)
C6 H6 0.93
C7 C8 1.372(6)
C7 C14 1.409(6)
C7 H7 0.93
C8 C9 1.407(6)
C8 H8 0.93
C9 C10 1.381(6)
C9 H9 0.93
C10 C11 1.423(5)
C11 C14 1.410(6)
C11 C12 1.429(6)
C12 C13 1.403(5)
C15 C16 1.394(6)
C16 C17 1.378(7)
C16 H16 0.93
C17 C18 1.380(9)
C17 H17 0.93
C18 C19 1.369(8)
C18 H18 0.93
C19 H19 0.93
C20 C25 1.379(6)
C20 C21 1.392(6)
C21 F21 1.363(5)
C21 C22 1.384(6)
C22 F22 1.346(6)
C22 C23 1.378(7)
C23 F23 1.346(5)
C23 C24 1.372(8)
C24 F24 1.350(6)
C24 C25 1.375(6)
C25 F25 1.372(5)
